data_7123110
loop_
_publ_author_name
'Wu, Xiao-Qin'
'Liu, Yan'
'Feng, Pei-qi'
'Wei, Xuehong'
'Qiu, Xiao-Hang'
'Ma, Jian-Gong'

_publ_section_title
;
 Design of the Zn-MOF Biosensor via a Ligand &#x201C;Lock&#x201D; for the
 Recognition and Distinction of S-containing Amino Acids
;
_journal_name_full 'Chemical Communications'
_journal_paper_doi 10.1039/C9CC01701A
_journal_year 2019
_chemical_formula_moiety 'C24 H14 O22 S4 Zn4'
_chemical_formula_sum 'C24 H14 O22 S4 Zn4'
_chemical_formula_weight 1044.07
_space_group_crystal_system monoclinic
_space_group_IT_number 10
_space_group_name_Hall '-P 2y'
_space_group_name_H-M_alt 'P 1 2/m 1'
_symmetry_space_group_name_Hall '-P 2y'
_symmetry_space_group_name_H-M 'P 1 2/m 1'
_atom_sites_solution_hydrogens mixed
_atom_sites_solution_primary dual
_audit_creation_date 2018-12-06
_audit_creation_method
;
Olex2 1.2
(compiled 2018.05.29 svn.r3508 for OlexSys, GUI svn.r5506)
;
_audit_update_record
;
2019-01-09 deposited with the CCDC.    2019-03-07 downloaded from the CCDC.
;
_cell_angle_alpha 90
_cell_angle_beta 103.497(9)
_cell_angle_gamma 90
_cell_formula_units_Z 2
_cell_length_a 14.3588(12)
_cell_length_b 15.763(2)
_cell_length_c 15.6688(16)
_cell_measurement_reflns_used 2914
_cell_measurement_temperature 293(2)
_cell_measurement_theta_max 28.2480
_cell_measurement_theta_min 3.1830
_cell_volume 3448.5(6)
_computing_cell_refinement 'CrysAlisPro 1.171.38.41 (Rigaku OD, 2015)'
_computing_data_collection 'CrysAlisPro 1.171.38.41 (Rigaku OD, 2015)'
_computing_data_reduction 'CrysAlisPro 1.171.38.41 (Rigaku OD, 2015)'
_computing_molecular_graphics 'Olex2 (Dolomanov et al., 2009)'
_computing_publication_material 'Olex2 (Dolomanov et al., 2009)'
_computing_structure_refinement 'XL (Sheldrick, 2008)'
_computing_structure_solution 'XT (Sheldrick, 2015)'
_diffrn_ambient_temperature 293(2)
_diffrn_detector 'CCD plate'
_diffrn_detector_area_resol_mean 16.2116
_diffrn_detector_type Eos
_diffrn_measured_fraction_theta_full 0.995
_diffrn_measured_fraction_theta_max 0.995
_diffrn_measurement_details
;
List of Runs (angles in degrees, time in seconds):

  # Type    Start    End  Width  t~exp~   \w     \q     \k     \f   Frames
#--------------------------------------------------------------------------
  1  \w     38.00  93.00   1.00   52.10    --   18.94 178.00 -90.00   55
  2  \w    -30.00   6.00   1.00   52.10    --   18.94 -57.00 -30.00   36
  3  \w    -40.00  50.00   1.00   52.10    --  -19.25  57.00  60.00   90
  4  \w    -48.00   5.00   1.00   52.10    --  -19.25  77.00 -90.00   53
;
_diffrn_measurement_device 'four-circle diffractometer'
_diffrn_measurement_device_type 'SuperNova, Single source at offset, Eos'
_diffrn_measurement_method '\w scans'
_diffrn_orient_matrix_type 'CrysAlisPro convention (1999,Acta A55,543-557)'
_diffrn_orient_matrix_UB_11 0.0498450000
_diffrn_orient_matrix_UB_12 0.0081200000
_diffrn_orient_matrix_UB_13 0.0138761000
_diffrn_orient_matrix_UB_21 -0.0067864000
_diffrn_orient_matrix_UB_22 0.0403458000
_diffrn_orient_matrix_UB_23 -0.0203956000
_diffrn_orient_matrix_UB_31 -0.0070962000
_diffrn_orient_matrix_UB_32 0.0180667000
_diffrn_orient_matrix_UB_33 0.0395200000
_diffrn_radiation_monochromator mirror
_diffrn_radiation_probe x-ray
_diffrn_radiation_type MoK\a
_diffrn_radiation_wavelength 0.71073
_diffrn_reflns_av_R_equivalents 0.00
_diffrn_reflns_av_unetI/netI 0.1621
_diffrn_reflns_Laue_measured_fraction_full 0.995
_diffrn_reflns_Laue_measured_fraction_max 0.995
_diffrn_reflns_number 6308
_diffrn_reflns_point_group_measured_fraction_full 0.995
_diffrn_reflns_point_group_measured_fraction_max 0.995
_diffrn_reflns_theta_full 25.009
_diffrn_reflns_theta_max 25.009
_diffrn_reflns_theta_min 2.968
_diffrn_source 'micro-focus sealed X-ray tube'
_diffrn_source_type 'SuperNova (Mo) X-ray Source'
_exptl_absorpt_coefficient_mu 1.541
_exptl_absorpt_correction_T_max 1.00000
_exptl_absorpt_correction_T_min 0.62065
_exptl_absorpt_correction_type multi-scan
_exptl_absorpt_process_details
;
CrysAlisPro 1.171.38.41 (Rigaku Oxford Diffraction, 2015)
Empirical absorption correction using spherical harmonics,
 implemented in SCALE3 ABSPACK scaling algorithm.
;
_exptl_crystal_colour colorless
_exptl_crystal_density_diffrn 1.005
_exptl_crystal_description block
_exptl_crystal_F_000 1036
_refine_diff_density_max 1.391
_refine_diff_density_min -1.197
_refine_diff_density_rms 0.193
_refine_ls_extinction_method none
_refine_ls_goodness_of_fit_ref 1.017
_refine_ls_hydrogen_treatment constr
_refine_ls_matrix_type full
_refine_ls_number_parameters 268
_refine_ls_number_reflns 6308
_refine_ls_number_restraints 0
_refine_ls_restrained_S_all 1.017
_refine_ls_R_factor_all 0.1874
_refine_ls_R_factor_gt 0.1236
_refine_ls_shift/su_max 0.000
_refine_ls_shift/su_mean 0.000
_refine_ls_structure_factor_coef Fsqd
_refine_ls_weighting_details 'w=1/[\s^2^(Fo^2^)+(0.2000P)^2^] where P=(Fo^2^+2Fc^2^)/3'
_refine_ls_weighting_scheme calc
_refine_ls_wR_factor_gt 0.3601
_refine_ls_wR_factor_ref 0.4000
_reflns_Friedel_coverage 0.000
_reflns_number_gt 2520
_reflns_number_total 6308
_reflns_threshold_expression 'I > 2\s(I)'
_cod_data_source_file c9cc01701a2.cif
_cod_data_source_block p151130b
_cod_original_cell_volume 3448.6(7)
_cod_database_code 7123110
_shelx_shelxl_version_number 2014/7
_chemical_oxdiff_formula 'zn1 c1 o1 s1'
_chemical_oxdiff_usercomment Zn-1
_shelx_space_group_comment
;
The symmetry employed for this shelxl refinement is uniquely defined
by the following loop, which should always be used as a source of
symmetry information in preference to the above space-group names.
They are only intended as comments.
;
_exptl_absorpt_special_details SADABS
_reflns_odcompleteness_completeness 99.56
_reflns_odcompleteness_iscentric 1
_reflns_odcompleteness_theta 26.32
_olex2_refinement_description
;
1. Fixed Uiso
 At 1.2 times of:
  All C(H) groups
 At 1.5 times of:
  All O(H,H) groups
2. Others
 Fixed Sof: H00A(0.5) H00B(0.5) H2AA(0.5) H2AB(0.5) O1AA(0.5) H1AA(0.5)
 H1AB(0.5) O(0.5)
3.a Rotating group:
 O008(H00A,H00B), O2AA(H2AA,H2AB), O1AA(H1AA,H1AB)
3.b Aromatic/amide H refined with riding coordinates:
 C00G(H00G), C00S(H00S), C00U(H00U), C015(H015)
;
_olex2_submission_special_instructions 'No special instructions were received'
_oxdiff_exptl_absorpt_empirical_details
;
Empirical correction (ABSPACK) includes:
- Absorption correction using spherical harmonics
- Frame scaling
;
_oxdiff_exptl_absorpt_empirical_full_max 2.091
_oxdiff_exptl_absorpt_empirical_full_min 0.455

loop_
_space_group_symop_operation_xyz
'x, y, z'
'-x, y, -z'
'-x, -y, -z'
'x, -y, z'

loop_
_atom_site_label
_atom_site_type_symbol
_atom_site_fract_x
_atom_site_fract_y
_atom_site_fract_z
_atom_site_U_iso_or_equiv
_atom_site_adp_type
_atom_site_occupancy
_atom_site_site_symmetry_order
_atom_site_calc_flag
_atom_site_refinement_flags_posn
_atom_site_refinement_flags_adp
_atom_site_refinement_flags_occupancy
Zn01 Zn 0.86139(10) 0.0000 -0.13807(10) 0.0345(5) Uani 1 2 d S T P
Zn02 Zn 0.63711(14) 0.5000 0.21869(13) 0.0657(8) Uani 1 2 d S T P
Zn03 Zn 0.86087(10) 0.5000 0.36267(10) 0.0333(5) Uani 1 2 d S T P
Zn04 Zn 0.63756(10) 0.0000 -0.28122(10) 0.0347(5) Uani 1 2 d S T P
S005 S 0.74418(19) 0.2656(2) 0.0717(2) 0.0540(9) Uani 1 1 d . . .
S006 S 0.74312(18) 0.2412(2) -0.42702(18) 0.0476(8) Uani 1 1 d . . .
O007 O 0.7004(7) 0.5000 0.3490(7) 0.053(3) Uani 1 2 d S T P
O008 O 1.0096(7) 0.5000 0.3929(10) 0.064(3) Uani 1 2 d S T P
H00A H 1.0311 0.4793 0.3495 0.096 Uiso 0.5 1 d GR . .
H00B H 1.0328 0.4651 0.4360 0.096 Uiso 0.5 1 d GR . .
O009 O 0.8544(5) 0.0958(6) -0.2302(6) 0.063(2) Uani 1 1 d . . .
O00A O 0.7096(5) 0.1049(6) -0.3169(5) 0.062(2) Uani 1 1 d . . .
O00B O 0.8701(5) 0.4129(5) -0.5382(5) 0.059(2) Uani 1 1 d . . .
C00C C 0.7876(8) 0.1276(7) -0.2939(7) 0.041(3) Uani 1 1 d . . .
O00E O 0.7201(5) 0.1438(7) -0.0587(6) 0.076(3) Uani 1 1 d . . .
O00F O 0.8740(5) 0.0970(5) -0.0414(5) 0.054(2) Uani 1 1 d . . .
C00G C 0.9161(7) 0.2883(7) -0.3996(7) 0.049(3) Uani 1 1 d . . .
H00G H 0.9738 0.3098 -0.4076 0.059 Uiso 1 1 calc R . .
O00H O 0.6994(6) 0.0000 -0.1512(6) 0.047(3) Uani 1 2 d S T P
O00I O 0.7189(5) 0.3786(5) -0.5587(5) 0.054(2) Uani 1 1 d . . .
O00J O 0.8536(6) 0.4086(6) 0.2669(6) 0.076(3) Uani 1 1 d . . .
C00K C 0.8036(6) 0.3687(7) -0.5205(7) 0.037(2) Uani 1 1 d . . .
O00L O 0.7072(5) 0.4086(5) 0.1789(5) 0.050(2) Uani 1 1 d . . .
C00M C 0.8311(6) 0.3126(7) -0.4501(7) 0.041(3) Uani 1 1 d . . .
C00P C 0.8257(7) 0.3206(7) 0.1496(7) 0.047(3) Uani 1 1 d . . .
C00Q C 0.8192(8) 0.1936(9) -0.3416(8) 0.064(4) Uani 1 1 d . . .
C00S C 0.9123(9) 0.2317(10) -0.3377(9) 0.070(4) Uani 1 1 d . . .
H00S H 0.9661 0.2174 -0.2943 0.084 Uiso 1 1 calc R . .
C00T C 0.8053(7) 0.1452(8) -0.0257(6) 0.049(3) Uani 1 1 d . . .
C00U C 0.9185(8) 0.3001(8) 0.1495(8) 0.054(3) Uani 1 1 d . . .
H00U H 0.9714 0.3236 0.1880 0.065 Uiso 1 1 calc R . .
C00V C 0.8349(8) 0.2150(8) 0.0397(7) 0.051(3) Uani 1 1 d . . .
C010 C 0.8001(8) 0.3869(8) 0.2026(7) 0.045(3) Uani 1 1 d . . .
C015 C 0.9250(8) 0.2421(9) 0.0875(9) 0.065(4) Uani 1 1 d . . .
H015 H 0.9826 0.2224 0.0777 0.078 Uiso 1 1 calc R . .
O2AA O 1.0070(6) 0.0000 -0.1145(6) 0.046(3) Uani 1 2 d S T P
H2AA H 1.0825 -0.0538 -0.1049 0.069 Uiso 0.5 1 d GR . .
H2AB H 1.0862 0.0183 -0.0496 0.069 Uiso 0.5 1 d GR . .
O1AA O 0.5356(10) 0.0935(11) -0.2479(8) 0.058(4) Uani 0.5 1 d . . .
H1AA H 0.5498 0.1585 -0.2199 0.088 Uiso 0.5 1 d GR . .
H1AB H 0.4566 0.0884 -0.2540 0.088 Uiso 0.5 1 d GR . .
O O 0.5238(8) 0.4763(8) 0.1357(8) 0.046(5) Uani 0.5 1 d . . .

loop_
_atom_site_aniso_label
_atom_site_aniso_U_11
_atom_site_aniso_U_22
_atom_site_aniso_U_33
_atom_site_aniso_U_23
_atom_site_aniso_U_13
_atom_site_aniso_U_12
Zn01 0.0315(9) 0.0416(11) 0.0292(10) 0.000 0.0044(7) 0.000
Zn02 0.0513(12) 0.094(2) 0.0477(13) 0.000 0.0027(9) 0.000
Zn03 0.0306(9) 0.0378(11) 0.0300(10) 0.000 0.0044(7) 0.000
Zn04 0.0254(8) 0.0506(12) 0.0270(9) 0.000 0.0034(6) 0.000
S005 0.0427(16) 0.061(2) 0.0537(18) -0.0184(17) 0.0024(13) 0.0037(14)
S006 0.0398(15) 0.055(2) 0.0441(16) 0.0152(15) 0.0010(11) -0.0066(13)
O007 0.059(7) 0.059(8) 0.040(6) 0.000 0.006(5) 0.000
O008 0.035(6) 0.044(7) 0.108(10) 0.000 0.006(6) 0.000
O009 0.056(5) 0.052(6) 0.077(6) 0.003(5) 0.005(4) -0.016(4)
O00A 0.044(4) 0.067(6) 0.068(5) 0.017(5) 0.000(4) -0.004(4)
O00B 0.044(4) 0.057(6) 0.072(6) 0.035(5) 0.005(4) -0.001(4)
C00C 0.052(7) 0.033(6) 0.040(6) 0.003(6) 0.012(5) 0.002(5)
O00E 0.043(4) 0.095(8) 0.077(6) -0.021(6) -0.010(4) 0.011(5)
O00F 0.037(4) 0.056(6) 0.066(5) -0.017(5) 0.005(3) -0.004(4)
C00G 0.042(6) 0.041(7) 0.058(7) 0.020(6) -0.005(5) -0.025(5)
O00H 0.040(5) 0.068(8) 0.031(5) 0.000 0.005(4) 0.000
O00I 0.050(4) 0.055(5) 0.058(5) 0.025(5) 0.014(4) -0.005(4)
O00J 0.069(5) 0.082(7) 0.069(6) -0.045(6) -0.002(5) 0.012(5)
C00K 0.020(5) 0.038(6) 0.050(6) -0.001(6) 0.002(4) -0.006(5)
O00L 0.050(4) 0.042(5) 0.052(5) 0.010(4) 0.002(3) 0.007(4)
C00M 0.030(5) 0.049(7) 0.043(6) -0.007(6) 0.008(4) -0.008(5)
C00P 0.046(6) 0.040(7) 0.046(6) 0.005(6) -0.005(5) 0.001(5)
C00Q 0.055(7) 0.068(10) 0.061(8) 0.011(8) -0.001(6) -0.010(7)
C00S 0.062(8) 0.073(10) 0.064(8) 0.002(8) -0.011(6) -0.012(7)
C00T 0.046(6) 0.068(9) 0.029(6) -0.021(6) 0.001(5) -0.007(6)
C00U 0.050(7) 0.046(8) 0.056(8) -0.010(7) -0.006(5) 0.002(6)
C00V 0.047(6) 0.056(8) 0.048(7) 0.009(7) 0.007(5) -0.004(6)
C010 0.058(7) 0.041(7) 0.032(6) -0.006(6) 0.001(5) -0.015(6)
C015 0.045(7) 0.074(10) 0.077(9) 0.014(9) 0.016(6) -0.013(7)
O2AA 0.037(5) 0.063(8) 0.038(6) 0.000 0.008(4) 0.000
O1AA 0.066(9) 0.053(11) 0.051(10) 0.002(9) 0.004(7) 0.038(8)
O 0.040(6) 0.039(14) 0.055(8) -0.007(7) 0.005(6) 0.001(6)

loop_
_atom_type_symbol
_atom_type_description
_atom_type_scat_dispersion_real
_atom_type_scat_dispersion_imag
_atom_type_scat_source
C C 0.0033 0.0016 'International Tables Vol C Tables 4.2.6.8 and 6.1.1.4'
H H 0.0000 0.0000 'International Tables Vol C Tables 4.2.6.8 and 6.1.1.4'
O O 0.0106 0.0060 'International Tables Vol C Tables 4.2.6.8 and 6.1.1.4'
S S 0.1246 0.1234 'International Tables Vol C Tables 4.2.6.8 and 6.1.1.4'
Zn Zn 0.2839 1.4301 'International Tables Vol C Tables 4.2.6.8 and 6.1.1.4'

loop_
_geom_angle_atom_site_label_1
_geom_angle_atom_site_label_2
_geom_angle_atom_site_label_3
_geom_angle
_geom_angle_site_symmetry_1
_geom_angle_site_symmetry_3
O009 Zn01 O009 93.4(5) 4 .
O009 Zn01 O00F 177.8(3) . 4
O009 Zn01 O00F 87.4(3) . .
O009 Zn01 O00F 87.4(3) 4 4
O009 Zn01 O00F 177.8(3) 4 .
O009 Zn01 O00H 93.1(3) 4 .
O009 Zn01 O00H 93.1(3) . .
O00F Zn01 O00F 91.8(5) 4 .
O00F Zn01 O00H 88.9(2) . .
O00F Zn01 O00H 88.9(2) 4 .
O2AA Zn01 O009 90.4(3) . 4
O2AA Zn01 O009 90.4(3) . .
O2AA Zn01 O00F 87.6(3) . .
O2AA Zn01 O00F 87.6(3) . 4
O2AA Zn01 O00H 174.9(4) . .
O00L Zn02 O007 100.3(3) . .
O00L Zn02 O007 100.3(3) 4_565 .
O00L Zn02 O00L 95.8(4) . 4_565
O Zn02 O007 144.3(5) . .
O Zn02 O007 144.3(5) 4_565 .
O Zn02 O00L 110.9(4) 4_565 .
O Zn02 O00L 93.5(4) 4_565 4_565
O Zn02 O00L 93.5(4) . .
O Zn02 O00L 110.9(5) . 4_565
O Zn02 O 23.1(8) 4_565 .
O008 Zn03 O007 172.5(5) . .
O00B Zn03 O007 87.5(3) 1_556 .
O00B Zn03 O007 87.5(3) 4_566 .
O00B Zn03 O008 86.9(4) 1_556 .
O00B Zn03 O008 86.9(4) 4_566 .
O00B Zn03 O00B 83.9(5) 4_566 1_556
O00B Zn03 O00J 177.6(4) 1_556 4_565
O00B Zn03 O00J 93.8(4) 4_566 4_565
O00B Zn03 O00J 177.6(4) 4_566 .
O00B Zn03 O00J 93.8(4) 1_556 .
O00J Zn03 O007 93.1(3) . .
O00J Zn03 O007 93.1(3) 4_565 .
O00J Zn03 O008 92.3(4) 4_565 .
O00J Zn03 O008 92.3(4) . .
O00J Zn03 O00J 88.5(6) . 4_565
O00A Zn04 O00A 104.3(5) 4 .
O00A Zn04 O1AA 86.2(5) . .
O00A Zn04 O1AA 168.3(5) 4 .
O00A Zn04 O1AA 168.3(5) . 4
O00A Zn04 O1AA 86.2(5) 4 4
O00H Zn04 O00A 98.1(3) . .
O00H Zn04 O00A 98.1(3) . 4
O00H Zn04 O1AA 85.5(4) . 4
O00H Zn04 O1AA 85.5(4) . .
O1AA Zn04 O1AA 83.0(9) 4 .
C00V S005 C00P 90.2(5) . .
C00Q S006 C00M 94.8(5) . .
Zn02 O007 Zn03 107.6(4) . .
C00C O009 Zn01 135.7(7) . .
C00C O00A Zn04 131.9(8) . .
C00K O00B Zn03 128.0(7) . 1_554
O009 C00C C00Q 114.5(10) . .
O00A C00C O009 127.2(11) . .
O00A C00C C00Q 118.2(11) . .
C00T O00F Zn01 127.3(6) . .
C00S C00G C00M 115.8(10) . .
Zn04 O00H Zn01 106.8(4) . .
C010 O00J Zn03 138.0(9) . .
O00B C00K C00M 115.7(8) . .
O00I C00K O00B 122.2(10) . .
O00I C00K C00M 121.9(9) . .
C010 O00L Zn02 131.0(7) . .
C00G C00M S006 106.8(8) . .
C00G C00M C00K 134.0(9) . .
C00K C00M S006 118.4(7) . .
C00U C00P S005 112.4(9) . .
C00U C00P C010 123.6(10) . .
C010 C00P S005 123.7(8) . .
C00C C00Q S006 121.0(9) . .
C00C C00Q C00S 133.4(12) . .
C00S C00Q S006 105.5(10) . .
C00G C00S C00Q 116.1(11) . .
O00E C00T O00F 129.6(11) . .
O00E C00T C00V 113.8(10) . .
O00F C00T C00V 116.6(9) . .
C015 C00U C00P 113.0(11) . .
C00T C00V S005 115.6(8) . .
C015 C00V S005 112.0(10) . .
C015 C00V C00T 132.0(11) . .
O00J C010 O00L 125.2(11) . .
O00J C010 C00P 120.4(11) . .
O00L C010 C00P 113.4(9) . .
C00U C015 C00V 112.4(11) . .
O O Zn02 78.5(4) 4_565 .

loop_
_geom_bond_atom_site_label_1
_geom_bond_atom_site_label_2
_geom_bond_distance
_geom_bond_site_symmetry_2
Zn01 O009 2.075(9) 4
Zn01 O009 2.075(9) .
Zn01 O00F 2.130(8) 4
Zn01 O00F 2.130(8) .
Zn01 O00H 2.287(9) .
Zn01 O2AA 2.037(9) .
Zn02 O007 2.032(10) .
Zn02 O00L 1.942(8) 4_565
Zn02 O00L 1.942(8) .
Zn02 O 1.869(12) .
Zn02 O 1.869(12) 4_565
Zn03 O007 2.263(10) .
Zn03 O008 2.077(9) .
Zn03 O00B 2.054(7) 1_556
Zn03 O00B 2.054(7) 4_566
Zn03 O00J 2.066(8) .
Zn03 O00J 2.066(8) 4_565
Zn04 O00A 2.095(9) .
Zn04 O00A 2.095(9) 4
Zn04 O00H 2.023(9) .
Zn04 O1AA 2.224(14) .
Zn04 O1AA 2.224(14) 4
S005 C00P 1.716(11) .
S005 C00V 1.700(11) .
S006 C00M 1.791(10) .
S006 C00Q 1.693(12) .
O009 C00C 1.313(13) .
O00A C00C 1.150(12) .
O00B Zn03 2.054(7) 1_554
O00B C00K 1.264(11) .
C00C C00Q 1.415(16) .
O00E C00T 1.212(11) .
O00F C00T 1.313(13) .
C00G C00M 1.345(14) .
C00G C00S 1.329(16) .
O00I C00K 1.235(10) .
O00J C010 1.166(12) .
C00K C00M 1.397(15) .
O00L C010 1.343(13) .
C00P C00U 1.372(15) .
C00P C010 1.436(16) .
C00Q C00S 1.454(17) .
C00T C00V 1.496(16) .
C00U C015 1.353(17) .
C00V C015 1.401(16) .
O O 0.75(3) 4_565

loop_
_platon_squeeze_void_nr
_platon_squeeze_void_average_x
_platon_squeeze_void_average_y
_platon_squeeze_void_average_z
_platon_squeeze_void_volume
_platon_squeeze_void_count_electrons
_platon_squeeze_void_content
1 -0.062 0.399 -0.025 1961 676 ' '
